data_4119231
loop_
_publ_author_name
'Xichen Xu'
'Yu Qian'
'Peter Y. Zavalij'
'Michael P. Doyle'

_publ_section_title
;
 Highly Selective Catalyst-Dependent Competitive 1,2-C\\rightarrowC,
 -O\\rightarrowC, and -N\\rightarrowC Migrations from
 \b-Methylene-\b-silyloxy-\b-amido-\a-diazoacetates
;
_journal_name_full 'Journal of the American Chemical Society'
_journal_page_first 1244
_journal_page_last 1247
_journal_paper_doi 10.1021/ja311392m
_journal_volume 135
_journal_year 2013
_chemical_formula_moiety 'C27 H34 N2 O4 Si'
_chemical_formula_sum 'C27 H34 N2 O4 Si'
_chemical_formula_weight 478.65
_chemical_name_common QY-0730
_chemical_name_systematic
;
QY-0730
;
_space_group_crystal_system triclinic
_space_group_IT_number 2
_space_group_name_Hall '-P 1'
_space_group_name_H-M_alt 'P -1'
_symmetry_cell_setting triclinic
_symmetry_space_group_name_Hall '-P 1'
_symmetry_space_group_name_H-M 'P -1'
_atom_sites_solution_hydrogens difmap
_audit_creation_method 'SHELXL-97 & ZCIF'
_cell_angle_alpha 87.5432(19)
_cell_angle_beta 89.7648(19)
_cell_angle_gamma 69.3953(18)
_cell_formula_units_Z 4
_cell_length_a 9.9426(11)
_cell_length_b 12.8835(14)
_cell_length_c 21.6003(24)
_cell_measurement_reflns_used 12653
_cell_measurement_temperature 150(2)
_cell_measurement_theta_max 30.5
_cell_measurement_theta_min 2.2
_cell_volume 2587.3(5)
_computing_cell_refinement Apex2
_computing_data_collection 'Apex2 (Bruker, 2010)'
_computing_data_reduction Apex2
_computing_molecular_graphics 'XSHEL (Bruker, 2004)'
_computing_publication_material SHELXL-97
_computing_structure_refinement 'SHELXL-2012 (Sheldrick, 2012)'
_diffrn_ambient_temperature 150(2)
_diffrn_detector 'CCD area detector'
_diffrn_detector_area_resol_mean 8.333
_diffrn_detector_type 'Bruker Smart Apex II'
_diffrn_measured_fraction_theta_full 0.996
_diffrn_measured_fraction_theta_max 0.989
_diffrn_measurement_device_type 'three-circle diffractometer'
_diffrn_measurement_method '\f and \w scans'
_diffrn_measurement_specimen_support 'MiTeGen loop'
_diffrn_orient_matrix_type standard
_diffrn_orient_matrix_UB_11 -0.0995831
_diffrn_orient_matrix_UB_12 0.0561626
_diffrn_orient_matrix_UB_13 -0.0027765
_diffrn_orient_matrix_UB_21 0.0112307
_diffrn_orient_matrix_UB_22 0.0103346
_diffrn_orient_matrix_UB_23 -0.0456310
_diffrn_orient_matrix_UB_31 -0.0387868
_diffrn_orient_matrix_UB_32 -0.0602390
_diffrn_orient_matrix_UB_33 -0.0075913
_diffrn_radiation_type MoK\a
_diffrn_radiation_wavelength 0.71073
_diffrn_reflns_av_R_equivalents 0.0311
_diffrn_reflns_Laue_measured_fraction_full 0.996
_diffrn_reflns_Laue_measured_fraction_max 0.989
_diffrn_reflns_limit_h_max 12
_diffrn_reflns_limit_h_min -12
_diffrn_reflns_limit_k_max 16
_diffrn_reflns_limit_k_min -16
_diffrn_reflns_limit_l_max 28
_diffrn_reflns_limit_l_min 0
_diffrn_reflns_number 40072
_diffrn_reflns_point_group_measured_fraction_full 0.996
_diffrn_reflns_point_group_measured_fraction_max 0.989
_diffrn_reflns_theta_full 25.000
_diffrn_reflns_theta_max 27.499
_diffrn_reflns_theta_min 2.188
_diffrn_standards_decay_% 0
_exptl_absorpt_coefficient_mu 0.125
_exptl_absorpt_correction_T_max 0.973
_exptl_absorpt_correction_T_min 0.900
_exptl_absorpt_correction_type multi-scan
_exptl_absorpt_process_details 'TWINABS (Sheldrick, 2008)'
_exptl_crystal_colour colourless
_exptl_crystal_density_diffrn 1.229
_exptl_crystal_description prism
_exptl_crystal_F_000 1024
_exptl_crystal_size_max 0.29
_exptl_crystal_size_mid 0.28
_exptl_crystal_size_min 0.22
_refine_diff_density_max 0.343
_refine_diff_density_min -0.281
_refine_diff_density_rms 0.040
_refine_ls_extinction_method none
_refine_ls_goodness_of_fit_ref 1.000
_refine_ls_hydrogen_treatment refall
_refine_ls_matrix_type full
_refine_ls_number_parameters 858
_refine_ls_number_reflns 11768
_refine_ls_number_restraints 0
_refine_ls_restrained_S_all 1.000
_refine_ls_R_factor_all 0.0456
_refine_ls_R_factor_gt 0.0378
_refine_ls_shift/su_max 0.001
_refine_ls_shift/su_mean 0.000
_refine_ls_structure_factor_coef Fsqd
_refine_ls_weighting_details
;
 w=1/[\s^2^(Fo^2^)+(0.0100P)^2^+1.3920P]
 where P=(Fo^2^+2Fc^2^)/3
;
_refine_ls_weighting_scheme calc
_refine_ls_wR_factor_gt 0.0786
_refine_ls_wR_factor_ref 0.0815
_reflns_Friedel_coverage 0.000
_reflns_number_gt 10340
_reflns_number_total 11768
_reflns_threshold_expression 'I > 2\s(I)'
_cod_data_source_file ja311392m_si_003.cif
_cod_data_source_block 2321
_cod_database_code 4119231
_shelx_space_group_comment
;
The symmetry employed for this shelxl refinement is uniquely defined
by the following loop, which should always be used as a source of
symmetry information in preference to the above space-group names.
They are only intended as comments.
;
_shelx_estimated_absorpt_t_min 0.965
_shelx_estimated_absorpt_t_max 0.973
_diffrn_reflns_sigmai/neti 0.0332
_shelxl_version_number 2012-4

loop_
_space_group_symop_operation_xyz
'x, y, z'
'-x, -y, -z'

loop_
_atom_site_label
_atom_site_type_symbol
_atom_site_fract_x
_atom_site_fract_y
_atom_site_fract_z
_atom_site_U_iso_or_equiv
_atom_site_adp_type
_atom_site_occupancy
_atom_site_site_symmetry_order
_atom_site_calc_flag
_atom_site_refinement_flags
C1A C 0.63864(16) 0.15910(13) 0.01555(7) 0.0213(3) Uani 1 1 d D
C2A C 0.57624(16) 0.16328(14) -0.03995(7) 0.0229(3) Uani 1 1 d D
C3A C 0.64696(17) 0.18448(15) -0.09920(7) 0.0229(3) Uani 1 1 d D
H3A1 H 0.5863(19) 0.2543(15) -0.1211(8) 0.021(3) Uiso 1 1 d D
H3A2 H 0.6554(18) 0.1285(15) -0.1275(8) 0.021(3) Uiso 1 1 d D
C4A C 0.79706(16) 0.19014(14) -0.08865(7) 0.0211(3) Uani 1 1 d D
H4A H 0.8676(17) 0.1131(14) -0.0801(8) 0.016(4) Uiso 1 1 d D
N5A N 0.78233(14) 0.25669(11) -0.03280(6) 0.0209(3) Uani 1 1 d D
C6A C 0.91252(17) 0.27818(15) -0.01251(8) 0.0253(3) Uani 1 1 d D
H6A H 0.9595(18) 0.2936(14) -0.0494(8) 0.020(4) Uiso 1 1 d D
C7A C 1.00363(18) 0.17077(16) 0.02273(9) 0.0290(4) Uani 1 1 d D
H7A1 H 1.066(2) 0.1167(17) -0.0029(10) 0.036(4) Uiso 1 1 d D
H7A2 H 1.061(2) 0.1808(17) 0.0583(10) 0.036(4) Uiso 1 1 d D
C8A C 0.89233(17) 0.12517(14) 0.04782(7) 0.0238(3) Uani 1 1 d D
N9A N 0.76294(14) 0.18807(11) 0.01850(6) 0.0208(3) Uani 1 1 d D
O9A O 0.90953(12) 0.04980(10) 0.08586(6) 0.0314(3) Uani 1 1 d D
O10A O 0.59991(12) 0.12777(10) 0.07044(5) 0.0239(2) Uani 1 1 d D
Si1A Si 0.48196(5) 0.19931(4) 0.12316(2) 0.02525(11) Uani 1 1 d D
C11A C 0.3795(2) 0.33905(18) 0.08870(10) 0.0397(5) Uani 1 1 d D
H11A H 0.437(3) 0.384(2) 0.0794(12) 0.065(4) Uiso 1 1 d D
H11B H 0.303(3) 0.378(2) 0.1169(12) 0.065(4) Uiso 1 1 d D
H11C H 0.334(3) 0.333(2) 0.0496(12) 0.065(4) Uiso 1 1 d D
C12A C 0.3692(2) 0.1149(2) 0.14309(10) 0.0386(5) Uani 1 1 d D
H12A H 0.328(3) 0.097(2) 0.1055(13) 0.068(5) Uiso 1 1 d D
H12B H 0.297(3) 0.153(2) 0.1700(13) 0.068(5) Uiso 1 1 d D
H12C H 0.418(3) 0.049(2) 0.1660(13) 0.068(5) Uiso 1 1 d D
C13A C 0.5865(2) 0.21138(17) 0.19351(8) 0.0337(4) Uani 1 1 d D
C14A C 0.4791(3) 0.2624(3) 0.24494(11) 0.0535(6) Uani 1 1 d D
H14A H 0.527(3) 0.275(2) 0.2817(12) 0.060(4) Uiso 1 1 d D
H14B H 0.427(3) 0.214(2) 0.2583(12) 0.060(4) Uiso 1 1 d D
H14C H 0.411(3) 0.336(2) 0.2298(12) 0.060(4) Uiso 1 1 d D
C15A C 0.6901(3) 0.0971(2) 0.21630(11) 0.0509(6) Uani 1 1 d D
H15A H 0.765(3) 0.062(2) 0.1818(12) 0.062(4) Uiso 1 1 d D
H15B H 0.637(3) 0.046(2) 0.2306(12) 0.062(4) Uiso 1 1 d D
H15C H 0.742(3) 0.107(2) 0.2550(12) 0.062(4) Uiso 1 1 d D
C16A C 0.6728(3) 0.2873(2) 0.17942(11) 0.0463(5) Uani 1 1 d D
H16A H 0.722(3) 0.2957(19) 0.2178(11) 0.055(4) Uiso 1 1 d D
H16B H 0.608(3) 0.365(2) 0.1678(11) 0.055(4) Uiso 1 1 d D
H16C H 0.739(3) 0.260(2) 0.1459(12) 0.055(4) Uiso 1 1 d D
C21A C 0.43421(17) 0.15119(14) -0.04525(8) 0.0250(3) Uani 1 1 d D
O21A O 0.35630(13) 0.14438(12) -0.00348(6) 0.0375(3) Uani 1 1 d D
O22A O 0.39783(12) 0.15251(10) -0.10540(5) 0.0269(3) Uani 1 1 d D
C23A C 0.25751(19) 0.14612(17) -0.11685(9) 0.0301(4) Uani 1 1 d D
H23A H 0.255(2) 0.0770(18) -0.0997(10) 0.038(3) Uiso 1 1 d D
H23B H 0.247(2) 0.1494(17) -0.1631(10) 0.038(3) Uiso 1 1 d D
H23C H 0.184(2) 0.2101(17) -0.0964(10) 0.038(3) Uiso 1 1 d D
C41A C 0.84431(17) 0.24082(14) -0.14514(7) 0.0231(3) Uani 1 1 d D
C42A C 0.93514(18) 0.17094(16) -0.18704(8) 0.0290(4) Uani 1 1 d D
H42A H 0.968(2) 0.0941(17) -0.1790(9) 0.030(5) Uiso 1 1 d D
C43A C 0.9779(2) 0.21478(19) -0.24046(9) 0.0364(4) Uani 1 1 d D
H43A H 1.037(2) 0.1648(18) -0.2696(10) 0.043(6) Uiso 1 1 d D
C44A C 0.9337(2) 0.3276(2) -0.25169(9) 0.0386(5) Uani 1 1 d D
H44A H 0.962(2) 0.3586(17) -0.2895(10) 0.038(5) Uiso 1 1 d D
C45A C 0.8428(2) 0.39802(18) -0.21052(9) 0.0392(5) Uani 1 1 d D
H45A H 0.812(2) 0.476(2) -0.2194(11) 0.050(6) Uiso 1 1 d D
C46A C 0.7972(2) 0.35483(16) -0.15781(8) 0.0312(4) Uani 1 1 d D
H46A H 0.737(2) 0.4010(16) -0.1293(9) 0.032(5) Uiso 1 1 d D
C61A C 0.8685(2) 0.37823(15) 0.02773(8) 0.0312(4) Uani 1 1 d D
C62A C 0.7262(3) 0.44425(17) 0.03565(10) 0.0416(5) Uani 1 1 d D
H62A H 0.654(3) 0.423(2) 0.0118(11) 0.057(7) Uiso 1 1 d D
C63A C 0.6895(4) 0.5338(2) 0.07358(12) 0.0621(7) Uani 1 1 d D
H63A H 0.588(3) 0.582(3) 0.0780(14) 0.089(10) Uiso 1 1 d D
C64A C 0.7956(5) 0.5582(2) 0.10466(12) 0.0770(11) Uani 1 1 d D
H64A H 0.769(3) 0.621(3) 0.1320(14) 0.083(9) Uiso 1 1 d D
C65A C 0.9375(5) 0.4943(3) 0.09611(13) 0.0764(10) Uani 1 1 d D
H65A H 1.011(3) 0.509(3) 0.1172(15) 0.097(11) Uiso 1 1 d D
C66A C 0.9749(3) 0.4050(2) 0.05823(11) 0.0546(6) Uani 1 1 d D
H66A H 1.065(3) 0.360(2) 0.0523(14) 0.078(10) Uiso 1 1 d D
C1B C 0.36138(16) 0.34165(13) 0.51428(7) 0.0212(3) Uani 1 1 d D
C2B C 0.42023(16) 0.34526(14) 0.45865(7) 0.0225(3) Uani 1 1 d D
C3B C 0.34613(17) 0.33192(15) 0.39985(7) 0.0230(3) Uani 1 1 d D
H3B1 H 0.4071(19) 0.2610(15) 0.3791(8) 0.023(3) Uiso 1 1 d D
H3B2 H 0.3376(19) 0.3918(15) 0.3701(9) 0.023(3) Uiso 1 1 d D
C4B C 0.19660(16) 0.32494(14) 0.41087(7) 0.0207(3) Uani 1 1 d D
H4B H 0.1296(18) 0.3978(15) 0.4183(8) 0.019(4) Uiso 1 1 d D
N5B N 0.21418(14) 0.25108(11) 0.46732(6) 0.0204(3) Uani 1 1 d D
C6B C 0.08569(17) 0.22626(15) 0.48815(8) 0.0248(3) Uani 1 1 d D
H6B H 0.0365(19) 0.2163(14) 0.4508(8) 0.021(4) Uiso 1 1 d D
C7B C -0.00286(18) 0.32757(16) 0.52396(9) 0.0293(4) Uani 1 1 d D
H7B1 H -0.067(2) 0.3869(17) 0.4958(10) 0.037(4) Uiso 1 1 d D
H7B2 H -0.057(2) 0.3108(17) 0.5600(10) 0.037(4) Uiso 1 1 d D
C8B C 0.11037(17) 0.36939(14) 0.54847(7) 0.0232(3) Uani 1 1 d D
N9B N 0.23708(13) 0.31246(11) 0.51793(6) 0.0204(3) Uani 1 1 d D
O9B O 0.09643(12) 0.43765(10) 0.58705(6) 0.0313(3) Uani 1 1 d D
O10B O 0.40431(11) 0.36435(10) 0.56893(5) 0.0238(2) Uani 1 1 d D
Si1B Si 0.52614(5) 0.28297(4) 0.62088(2) 0.02562(11) Uani 1 1 d D
C11B C 0.6241(2) 0.14934(18) 0.58522(10) 0.0384(4) Uani 1 1 d D
H11D H 0.564(3) 0.107(2) 0.5754(12) 0.065(4) Uiso 1 1 d D
H11E H 0.693(3) 0.103(2) 0.6157(12) 0.065(4) Uiso 1 1 d D
H11F H 0.665(3) 0.162(2) 0.5465(13) 0.065(4) Uiso 1 1 d D
C12B C 0.6419(2) 0.3624(2) 0.64082(10) 0.0397(5) Uani 1 1 d D
H12D H 0.676(3) 0.389(2) 0.6052(13) 0.073(5) Uiso 1 1 d D
H12E H 0.718(3) 0.321(2) 0.6676(13) 0.073(5) Uiso 1 1 d D
H12F H 0.588(3) 0.429(2) 0.6632(13) 0.073(5) Uiso 1 1 d D
C13B C 0.42821(19) 0.25800(17) 0.69182(8) 0.0330(4) Uani 1 1 d D
C14B C 0.5408(3) 0.1958(3) 0.74162(10) 0.0552(7) Uani 1 1 d D
H14D H 0.606(3) 0.239(2) 0.7522(11) 0.059(4) Uiso 1 1 d D
H14E H 0.598(3) 0.123(2) 0.7277(12) 0.059(4) Uiso 1 1 d D
H14F H 0.495(3) 0.177(2) 0.7818(12) 0.059(4) Uiso 1 1 d D
C15B C 0.3293(3) 0.3678(2) 0.71709(11) 0.0497(6) Uani 1 1 d D
H15D H 0.254(3) 0.413(2) 0.6841(12) 0.060(4) Uiso 1 1 d D
H15E H 0.385(3) 0.415(2) 0.7284(12) 0.060(4) Uiso 1 1 d D
H15F H 0.287(3) 0.350(2) 0.7559(12) 0.060(4) Uiso 1 1 d D
C16B C 0.3370(3) 0.1877(2) 0.67785(11) 0.0451(5) Uani 1 1 d D
H16D H 0.288(3) 0.173(2) 0.7165(12) 0.060(4) Uiso 1 1 d D
H16E H 0.396(3) 0.117(2) 0.6629(12) 0.060(4) Uiso 1 1 d D
H16F H 0.263(3) 0.225(2) 0.6456(12) 0.060(4) Uiso 1 1 d D
C21B C 0.56191(17) 0.35789(14) 0.45271(8) 0.0254(3) Uani 1 1 d D
O21B O 0.64273(13) 0.35870(12) 0.49400(6) 0.0374(3) Uani 1 1 d D
O22B O 0.59502(12) 0.36394(10) 0.39218(5) 0.0275(3) Uani 1 1 d D
C23B C 0.73456(19) 0.37150(17) 0.38015(9) 0.0310(4) Uani 1 1 d D
H23D H 0.738(2) 0.4386(17) 0.3982(9) 0.035(3) Uiso 1 1 d D
H23E H 0.741(2) 0.3752(16) 0.3338(10) 0.035(3) Uiso 1 1 d D
H23F H 0.806(2) 0.3058(17) 0.3998(9) 0.035(3) Uiso 1 1 d D
C41B C 0.14733(16) 0.28015(14) 0.35509(7) 0.0225(3) Uani 1 1 d D
C42B C 0.05533(18) 0.35461(16) 0.31191(8) 0.0277(4) Uani 1 1 d D
H42B H 0.0248(18) 0.4287(15) 0.3196(8) 0.018(4) Uiso 1 1 d D
C43B C 0.0118(2) 0.31615(19) 0.25900(9) 0.0366(4) Uani 1 1 d D
H43B H -0.049(2) 0.3707(18) 0.2295(10) 0.044(6) Uiso 1 1 d D
C44B C 0.0575(2) 0.20423(19) 0.24944(9) 0.0367(4) Uani 1 1 d D
H44B H 0.026(2) 0.1780(17) 0.2134(10) 0.036(5) Uiso 1 1 d D
C45B C 0.1491(2) 0.12974(18) 0.29188(9) 0.0362(4) Uani 1 1 d D
H45B H 0.178(2) 0.0506(18) 0.2865(9) 0.036(5) Uiso 1 1 d D
C46B C 0.19536(19) 0.16727(16) 0.34431(8) 0.0292(4) Uani 1 1 d D
H46B H 0.256(2) 0.1154(17) 0.3754(9) 0.033(5) Uiso 1 1 d D
C61B C 0.1324(2) 0.11947(15) 0.52814(8) 0.0308(4) Uani 1 1 d D
C62B C 0.2754(2) 0.05210(16) 0.53528(10) 0.0403(5) Uani 1 1 d D
H62B H 0.346(3) 0.075(2) 0.5122(11) 0.057(7) Uiso 1 1 d D
C63B C 0.3153(4) -0.04429(19) 0.57328(11) 0.0592(7) Uani 1 1 d D
H63B H 0.422(3) -0.093(3) 0.5784(14) 0.090(10) Uiso 1 1 d D
C64B C 0.2134(5) -0.0746(2) 0.60392(11) 0.0723(10) Uani 1 1 d D
H64B H 0.244(3) -0.141(2) 0.6318(13) 0.076(9) Uiso 1 1 d D
C65B C 0.0716(5) -0.0103(3) 0.59621(14) 0.0812(11) Uani 1 1 d D
H65B H -0.005(3) -0.025(3) 0.6152(15) 0.093(10) Uiso 1 1 d D
C66B C 0.0296(3) 0.0869(2) 0.55848(12) 0.0588(7) Uani 1 1 d D
H66B H -0.065(3) 0.134(2) 0.5521(13) 0.075(9) Uiso 1 1 d D

loop_
_atom_site_aniso_label
_atom_site_aniso_U_11
_atom_site_aniso_U_22
_atom_site_aniso_U_33
_atom_site_aniso_U_23
_atom_site_aniso_U_13
_atom_site_aniso_U_12
C1A 0.0174(7) 0.0252(8) 0.0220(8) -0.0016(6) 0.0041(6) -0.0083(6)
C2A 0.0198(7) 0.0285(9) 0.0226(8) -0.0016(6) 0.0026(6) -0.0112(6)
C3A 0.0209(8) 0.0317(9) 0.0193(8) -0.0034(7) 0.0015(6) -0.0132(7)
C4A 0.0182(7) 0.0257(8) 0.0202(8) -0.0021(6) 0.0027(6) -0.0084(6)
N5A 0.0199(6) 0.0273(7) 0.0185(6) -0.0013(5) 0.0013(5) -0.0120(5)
C6A 0.0218(8) 0.0341(9) 0.0248(8) -0.0018(7) 0.0000(6) -0.0156(7)
C7A 0.0196(8) 0.0377(10) 0.0304(9) 0.0004(8) -0.0012(7) -0.0111(7)
C8A 0.0191(7) 0.0292(9) 0.0216(8) -0.0038(7) 0.0013(6) -0.0064(7)
N9A 0.0185(6) 0.0262(7) 0.0184(6) 0.0001(5) 0.0004(5) -0.0089(5)
O9A 0.0239(6) 0.0328(7) 0.0326(7) 0.0067(5) -0.0008(5) -0.0048(5)
O10A 0.0216(6) 0.0306(6) 0.0195(6) 0.0003(5) 0.0031(4) -0.0092(5)
Si1A 0.0217(2) 0.0337(3) 0.0207(2) -0.00291(18) 0.00417(17) -0.0101(2)
C11A 0.0376(11) 0.0363(11) 0.0378(11) -0.0023(9) -0.0012(9) -0.0036(9)
C12A 0.0349(10) 0.0569(14) 0.0314(10) -0.0044(9) 0.0114(8) -0.0252(10)
C13A 0.0318(9) 0.0482(12) 0.0215(9) -0.0073(8) 0.0031(7) -0.0139(8)
C14A 0.0466(13) 0.086(2) 0.0297(11) -0.0224(12) 0.0109(10) -0.0239(13)
C15A 0.0531(14) 0.0616(15) 0.0301(11) 0.0034(10) -0.0121(10) -0.0110(12)
C16A 0.0467(13) 0.0673(16) 0.0357(11) -0.0152(11) 0.0020(10) -0.0319(12)
C21A 0.0219(8) 0.0322(9) 0.0235(8) -0.0020(7) 0.0007(6) -0.0127(7)
O21A 0.0291(7) 0.0670(10) 0.0257(7) -0.0037(6) 0.0054(5) -0.0284(7)
O22A 0.0203(6) 0.0416(7) 0.0235(6) -0.0018(5) -0.0007(5) -0.0166(5)
C23A 0.0219(8) 0.0429(11) 0.0312(10) -0.0009(8) -0.0033(7) -0.0184(8)
C41A 0.0191(7) 0.0334(9) 0.0201(8) -0.0003(6) -0.0011(6) -0.0134(7)
C42A 0.0217(8) 0.0393(11) 0.0250(9) -0.0006(7) 0.0007(7) -0.0095(7)
C43A 0.0264(9) 0.0604(13) 0.0236(9) -0.0030(9) 0.0046(7) -0.0168(9)
C44A 0.0368(10) 0.0664(14) 0.0233(9) 0.0081(9) -0.0018(8) -0.0327(10)
C45A 0.0492(12) 0.0431(12) 0.0342(10) 0.0085(9) -0.0050(9) -0.0283(10)
C46A 0.0369(10) 0.0327(10) 0.0270(9) -0.0022(7) 0.0029(8) -0.0159(8)
C61A 0.0458(11) 0.0337(10) 0.0223(8) 0.0002(7) 0.0001(8) -0.0244(8)
C62A 0.0563(13) 0.0306(10) 0.0371(11) -0.0062(8) 0.0039(10) -0.0137(10)
C63A 0.102(2) 0.0317(12) 0.0485(14) -0.0104(10) 0.0162(14) -0.0182(14)
C64A 0.170(4) 0.0464(15) 0.0335(13) -0.0121(11) 0.0140(17) -0.060(2)
C65A 0.136(3) 0.078(2) 0.0477(15) -0.0077(15) -0.0156(18) -0.078(2)
C66A 0.0721(18) 0.0653(16) 0.0466(13) -0.0064(12) -0.0089(12) -0.0489(15)
C1B 0.0175(7) 0.0246(8) 0.0215(8) 0.0001(6) -0.0026(6) -0.0076(6)
C2B 0.0192(7) 0.0298(9) 0.0197(8) 0.0004(6) -0.0002(6) -0.0104(6)
C3B 0.0216(8) 0.0329(9) 0.0171(8) 0.0018(7) -0.0003(6) -0.0130(7)
C4B 0.0177(7) 0.0246(8) 0.0193(8) 0.0009(6) 0.0000(6) -0.0069(6)
N5B 0.0201(6) 0.0257(7) 0.0179(6) 0.0002(5) -0.0006(5) -0.0114(5)
C6B 0.0219(8) 0.0352(9) 0.0219(8) 0.0013(7) 0.0006(6) -0.0160(7)
C7B 0.0191(8) 0.0390(10) 0.0309(9) -0.0018(8) 0.0031(7) -0.0116(7)
C8B 0.0188(7) 0.0267(9) 0.0219(8) 0.0015(6) 0.0013(6) -0.0055(6)
N9B 0.0186(6) 0.0256(7) 0.0180(6) -0.0015(5) 0.0007(5) -0.0090(5)
O9B 0.0244(6) 0.0346(7) 0.0322(7) -0.0094(5) 0.0038(5) -0.0064(5)
O10B 0.0215(5) 0.0322(6) 0.0182(5) -0.0027(5) -0.0012(4) -0.0098(5)
Si1B 0.0214(2) 0.0353(3) 0.0196(2) 0.00068(18) -0.00225(17) -0.0095(2)
C11B 0.0344(10) 0.0382(11) 0.0342(11) -0.0002(9) 0.0031(8) -0.0026(9)
C12B 0.0348(11) 0.0585(14) 0.0320(11) -0.0010(9) -0.0082(8) -0.0241(10)
C13B 0.0314(9) 0.0472(11) 0.0194(8) 0.0043(7) -0.0007(7) -0.0133(8)
C14B 0.0459(13) 0.088(2) 0.0257(11) 0.0174(11) -0.0074(9) -0.0177(13)
C15B 0.0530(14) 0.0625(16) 0.0319(11) -0.0079(10) 0.0133(10) -0.0176(12)
C16B 0.0489(13) 0.0589(15) 0.0342(11) 0.0094(10) 0.0039(10) -0.0289(11)
C21B 0.0242(8) 0.0328(9) 0.0220(8) 0.0005(7) 0.0005(6) -0.0138(7)
O21B 0.0292(7) 0.0661(10) 0.0255(6) 0.0016(6) -0.0031(5) -0.0277(7)
O22B 0.0217(6) 0.0424(7) 0.0237(6) -0.0004(5) 0.0034(5) -0.0179(5)
C23B 0.0238(9) 0.0415(11) 0.0334(10) -0.0033(8) 0.0068(7) -0.0186(8)
C41B 0.0182(7) 0.0325(9) 0.0193(8) 0.0002(6) 0.0022(6) -0.0124(7)
C42B 0.0225(8) 0.0357(10) 0.0246(9) 0.0016(7) -0.0006(6) -0.0102(7)
C43B 0.0274(9) 0.0593(13) 0.0229(9) 0.0026(9) -0.0039(7) -0.0154(9)
C44B 0.0304(9) 0.0623(14) 0.0249(9) -0.0125(9) 0.0027(7) -0.0244(9)
C45B 0.0386(10) 0.0427(11) 0.0335(10) -0.0131(9) 0.0063(8) -0.0208(9)
C46B 0.0299(9) 0.0333(10) 0.0264(9) -0.0015(7) -0.0002(7) -0.0138(8)
C61B 0.0454(11) 0.0344(10) 0.0212(8) 0.0010(7) 0.0000(7) -0.0248(9)
C62B 0.0546(13) 0.0302(10) 0.0344(11) 0.0028(8) -0.0022(9) -0.0130(9)
C63B 0.098(2) 0.0308(12) 0.0424(13) 0.0056(10) -0.0132(13) -0.0154(13)
C64B 0.152(3) 0.0436(15) 0.0330(13) 0.0098(11) -0.0147(16) -0.0502(19)
C65B 0.138(3) 0.084(2) 0.0557(17) 0.0118(16) 0.0170(19) -0.082(2)
C66B 0.0688(17) 0.0699(18) 0.0552(15) 0.0129(13) 0.0069(13) -0.0480(15)

loop_
_atom_type_symbol
_atom_type_description
_atom_type_scat_dispersion_real
_atom_type_scat_dispersion_imag
_atom_type_scat_source
C C 0.0033 0.0016 'International Tables Vol C Tables 4.2.6.8 and 6.1.1.4'
H H 0.0000 0.0000 'International Tables Vol C Tables 4.2.6.8 and 6.1.1.4'
N N 0.0061 0.0033 'International Tables Vol C Tables 4.2.6.8 and 6.1.1.4'
O O 0.0106 0.0060 'International Tables Vol C Tables 4.2.6.8 and 6.1.1.4'
Si Si 0.0817 0.0704 'International Tables Vol C Tables 4.2.6.8 and 6.1.1.4'

loop_
_geom_angle_atom_site_label_1
_geom_angle_atom_site_label_2
_geom_angle_atom_site_label_3
_geom_angle
O10A C1A C2A 127.91(14)
O10A C1A N9A 113.54(13)
C2A C1A N9A 118.53(14)
C1A C2A C21A 121.14(14)
C1A C2A C3A 120.98(14)
C21A C2A C3A 117.85(14)
C2A C3A C4A 113.50(13)
C2A C3A H3A1 111.0(10)
C4A C3A H3A1 108.5(10)
C2A C3A H3A2 110.6(11)
C4A C3A H3A2 108.3(10)
H3A1 C3A H3A2 104.7(15)
N5A C4A C41A 113.11(13)
N5A C4A C3A 104.82(12)
C41A C4A C3A 110.72(13)
N5A C4A H4A 109.9(9)
C41A C4A H4A 109.0(9)
C3A C4A H4A 109.1(9)
N9A N5A C4A 105.90(11)
N9A N5A C6A 101.52(11)
C4A N5A C6A 116.58(12)
N5A C6A C61A 109.52(14)
N5A C6A C7A 104.47(13)
C61A C6A C7A 112.82(15)
N5A C6A H6A 107.7(10)
C61A C6A H6A 109.6(10)
C7A C6A H6A 112.5(10)
C8A C7A C6A 103.01(13)
C8A C7A H7A1 107.5(12)
C6A C7A H7A1 114.0(12)
C8A C7A H7A2 108.3(12)
C6A C7A H7A2 115.2(12)
H7A1 C7A H7A2 108.4(16)
O9A C8A N9A 125.92(15)
O9A C8A C7A 127.85(15)
N9A C8A C7A 106.23(14)
C8A N9A C1A 125.93(13)
C8A N9A N5A 112.46(12)
C1A N9A N5A 115.78(12)
C1A O10A Si1A 131.52(11)
O10A Si1A C11A 108.49(8)
O10A Si1A C12A 105.67(8)
C11A Si1A C12A 113.81(11)
O10A Si1A C13A 108.19(7)
C11A Si1A C13A 110.15(10)
C12A Si1A C13A 110.28(9)
Si1A C11A H11A 114.1(15)
Si1A C11A H11B 109.2(15)
H11A C11A H11B 109(2)
Si1A C11A H11C 110.7(15)
H11A C11A H11C 106(2)
H11B C11A H11C 108(2)
Si1A C12A H12A 110.7(15)
Si1A C12A H12B 109.8(16)
H12A C12A H12B 111(2)
Si1A C12A H12C 113.8(16)
H12A C12A H12C 109(2)
H12B C12A H12C 102(2)
C15A C13A C16A 108.83(19)
C15A C13A C14A 109.39(19)
C16A C13A C14A 108.25(19)
C15A C13A Si1A 110.74(14)
C16A C13A Si1A 111.34(14)
C14A C13A Si1A 108.25(14)
C13A C14A H14A 111.8(15)
C13A C14A H14B 111.8(15)
H14A C14A H14B 107(2)
C13A C14A H14C 109.3(15)
H14A C14A H14C 107(2)
H14B C14A H14C 110(2)
C13A C15A H15A 110.3(14)
C13A C15A H15B 111.8(14)
H15A C15A H15B 112(2)
C13A C15A H15C 108.5(14)
H15A C15A H15C 110.0(19)
H15B C15A H15C 105(2)
C13A C16A H16A 109.4(14)
C13A C16A H16B 111.3(14)
H16A C16A H16B 103.7(19)
C13A C16A H16C 111.5(14)
H16A C16A H16C 112.3(19)
H16B C16A H16C 108(2)
O21A C21A O22A 122.69(14)
O21A C21A C2A 127.21(15)
O22A C21A C2A 110.07(13)
C21A O22A C23A 115.44(13)
O22A C23A H23A 109.2(12)
O22A C23A H23B 105.0(12)
H23A C23A H23B 110.5(17)
O22A C23A H23C 107.9(11)
H23A C23A H23C 110.4(17)
H23B C23A H23C 113.7(17)
C46A C41A C42A 118.65(16)
C46A C41A C4A 122.43(15)
C42A C41A C4A 118.90(15)
C41A C42A C43A 120.43(18)
C41A C42A H42A 119.6(12)
C43A C42A H42A 120.0(12)
C44A C43A C42A 120.39(19)
C44A C43A H43A 120.8(13)
C42A C43A H43A 118.8(13)
C43A C44A C45A 119.75(17)
C43A C44A H44A 120.6(12)
C45A C44A H44A 119.5(12)
C44A C45A C46A 120.17(19)
C44A C45A H45A 118.4(14)
C46A C45A H45A 121.4(14)
C45A C46A C41A 120.58(18)
C45A C46A H46A 121.4(12)
C41A C46A H46A 118.0(12)
C62A C61A C66A 118.5(2)
C62A C61A C6A 122.41(16)
C66A C61A C6A 119.1(2)
C63A C62A C61A 121.0(2)
C63A C62A H62A 123.6(14)
C61A C62A H62A 115.4(14)
C62A C63A C64A 120.1(3)
C62A C63A H63A 120.9(18)
C64A C63A H63A 119.0(18)
C65A C64A C63A 119.3(3)
C65A C64A H64A 121.1(18)
C63A C64A H64A 119.7(18)
C64A C65A C66A 120.9(3)
C64A C65A H65A 121(2)
C66A C65A H65A 119(2)
C65A C66A C61A 120.3(3)
C65A C66A H66A 124(2)
C61A C66A H66A 116(2)
O10B C1B C2B 127.91(14)
O10B C1B N9B 113.48(13)
C2B C1B N9B 118.60(14)
C1B C2B C21B 121.20(14)
C1B C2B C3B 120.97(14)
C21B C2B C3B 117.78(13)
C2B C3B C4B 113.54(13)
C2B C3B H3B1 110.0(10)
C4B C3B H3B1 107.5(10)
C2B C3B H3B2 110.7(11)
C4B C3B H3B2 109.1(11)
H3B1 C3B H3B2 105.8(15)
N5B C4B C41B 112.53(13)
N5B C4B C3B 104.88(12)
C41B C4B C3B 110.54(13)
N5B C4B H4B 110.3(10)
C41B C4B H4B 109.4(10)
C3B C4B H4B 109.0(10)
N9B N5B C6B 101.81(11)
N9B N5B C4B 106.03(12)
C6B N5B C4B 116.84(12)
N5B C6B C61B 109.68(13)
N5B C6B C7B 104.67(13)
C61B C6B C7B 112.64(15)
N5B C6B H6B 107.0(10)
C61B C6B H6B 109.3(10)
C7B C6B H6B 113.2(10)
C8B C7B C6B 102.97(13)
C8B C7B H7B1 107.3(12)
C6B C7B H7B1 111.3(12)
C8B C7B H7B2 108.4(12)
C6B C7B H7B2 114.8(12)
H7B1 C7B H7B2 111.4(16)
O9B C8B N9B 125.95(15)
O9B C8B C7B 127.84(15)
N9B C8B C7B 106.22(14)
C8B N9B C1B 126.36(14)
C8B N9B N5B 112.67(12)
C1B N9B N5B 115.83(12)
C1B O10B Si1B 130.80(11)
O10B Si1B C12B 105.86(9)
O10B Si1B C11B 108.29(8)
C12B Si1B C11B 113.85(11)
O10B Si1B C13B 108.65(7)
C12B Si1B C13B 110.14(9)
C11B Si1B C13B 109.86(10)
Si1B C11B H11D 114.1(15)
Si1B C11B H11E 107.4(15)
H11D C11B H11E 105(2)
Si1B C11B H11F 110.3(15)
H11D C11B H11F 106(2)
H11E C11B H11F 114(2)
Si1B C12B H12D 111.7(17)
Si1B C12B H12E 111.8(17)
H12D C12B H12E 111(2)
Si1B C12B H12F 111.6(16)
H12D C12B H12F 105(2)
H12E C12B H12F 105(2)
C16B C13B C15B 108.19(18)
C16B C13B C14B 108.66(19)
C15B C13B C14B 109.07(19)
C16B C13B Si1B 111.66(13)
C15B C13B Si1B 111.13(14)
C14B C13B Si1B 108.07(14)
C13B C14B H14D 111.8(14)
C13B C14B H14E 109.9(15)
H14D C14B H14E 110(2)
C13B C14B H14F 112.6(13)
H14D C14B H14F 109.7(19)
H14E C14B H14F 102(2)
C13B C15B H15D 111.0(14)
C13B C15B H15E 111.1(15)
H15D C15B H15E 107(2)
C13B C15B H15F 107.8(15)
H15D C15B H15F 114(2)
H15E C15B H15F 106(2)
C13B C16B H16D 110.6(14)
C13B C16B H16E 110.7(15)
H16D C16B H16E 107(2)
C13B C16B H16F 111.3(14)
H16D C16B H16F 109.2(19)
H16E C16B H16F 108(2)
O21B C21B O22B 122.58(15)
O21B C21B C2B 127.35(15)
O22B C21B C2B 110.01(13)
C21B O22B C23B 115.41(13)
O22B C23B H23D 108.5(12)
O22B C23B H23E 104.5(11)
H23D C23B H23E 111.9(16)
O22B C23B H23F 107.3(12)
H23D C23B H23F 110.4(17)
H23E C23B H23F 113.7(16)
C46B C41B C42B 118.94(15)
C46B C41B C4B 122.10(14)
C42B C41B C4B 118.91(15)
C41B C42B C43B 120.28(18)
C41B C42B H42B 117.9(11)
C43B C42B H42B 121.8(11)
C44B C43B C42B 120.30(18)
C44B C43B H43B 122.1(13)
C42B C43B H43B 117.5(13)
C43B C44B C45B 119.86(17)
C43B C44B H44B 120.1(12)
C45B C44B H44B 120.1(13)
C44B C45B C46B 120.36(19)
C44B C45B H45B 120.2(12)
C46B C45B H45B 119.3(12)
C45B C46B C41B 120.25(17)
C45B C46B H46B 120.9(12)
C41B C46B H46B 118.7(12)
C62B C61B C66B 118.3(2)
C62B C61B C6B 122.19(16)
C66B C61B C6B 119.6(2)
C61B C62B C63B 120.9(2)
C61B C62B H62B 117.2(14)
C63B C62B H62B 121.9(15)
C64B C63B C62B 120.4(3)
C64B C63B H63B 119.6(18)
C62B C63B H63B 120.1(18)
C63B C64B C65B 119.3(2)
C63B C64B H64B 119.3(17)
C65B C64B H64B 121.3(17)
C64B C65B C66B 121.1(3)
C64B C65B H65B 125(2)
C66B C65B H65B 114(2)
C61B C66B C65B 120.0(3)
C61B C66B H66B 115.5(18)
C65B C66B H66B 124.5(18)

loop_
_geom_bond_atom_site_label_1
_geom_bond_atom_site_label_2
_geom_bond_distance
C1A O10A 1.3347(19)
C1A C2A 1.342(2)
C1A N9A 1.4135(19)
C2A C21A 1.480(2)
C2A C3A 1.518(2)
C3A C4A 1.538(2)
C3A H3A1 0.990(18)
C3A H3A2 0.947(18)
C4A N5A 1.487(2)
C4A C41A 1.510(2)
C4A H4A 1.004(17)
N5A N9A 1.4424(18)
N5A C6A 1.4872(19)
C6A C61A 1.518(2)
C6A C7A 1.532(2)
C6A H6A 0.970(18)
C7A C8A 1.513(2)
C7A H7A1 0.95(2)
C7A H7A2 1.00(2)
C8A O9A 1.210(2)
C8A N9A 1.394(2)
O10A Si1A 1.6853(12)
Si1A C11A 1.853(2)
Si1A C12A 1.854(2)
Si1A C13A 1.8871(18)
C11A H11A 0.96(3)
C11A H11B 0.98(3)
C11A H11C 0.98(3)
C12A H12A 0.98(3)
C12A H12B 0.93(3)
C12A H12C 0.94(3)
C13A C15A 1.531(3)
C13A C16A 1.532(3)
C13A C14A 1.538(3)
C14A H14A 0.97(3)
C14A H14B 0.98(3)
C14A H14C 0.99(3)
C15A H15A 1.05(3)
C15A H15B 1.01(3)
C15A H15C 1.02(3)
C16A H16A 0.99(2)
C16A H16B 1.01(2)
C16A H16C 0.97(3)
C21A O21A 1.207(2)
C21A O22A 1.3480(19)
O22A C23A 1.4491(18)
C23A H23A 0.96(2)
C23A H23B 1.00(2)
C23A H23C 1.01(2)
C41A C46A 1.391(2)
C41A C42A 1.392(2)
C42A C43A 1.393(3)
C42A H42A 0.94(2)
C43A C44A 1.373(3)
C43A H43A 0.96(2)
C44A C45A 1.384(3)
C44A H44A 0.98(2)
C45A C46A 1.389(3)
C45A H45A 0.95(2)
C46A H46A 0.93(2)
C61A C62A 1.385(3)
C61A C66A 1.397(3)
C62A C63A 1.385(3)
C62A H62A 1.00(2)
C63A C64A 1.386(5)
C63A H63A 0.99(3)
C64A C65A 1.378(5)
C64A H64A 0.98(3)
C65A C66A 1.382(4)
C65A H65A 0.95(3)
C66A H66A 0.89(3)
C1B O10B 1.3353(18)
C1B C2B 1.341(2)
C1B N9B 1.4138(19)
C2B C21B 1.478(2)
C2B C3B 1.517(2)
C3B C4B 1.538(2)
C3B H3B1 1.022(19)
C3B H3B2 0.963(19)
C4B N5B 1.4859(19)
C4B C41B 1.513(2)
C4B H4B 0.961(18)
N5B N9B 1.4405(18)
N5B C6B 1.4857(19)
C6B C61B 1.519(2)
C6B C7B 1.533(3)
C6B H6B 0.981(18)
C7B C8B 1.515(2)
C7B H7B1 0.99(2)
C7B H7B2 1.00(2)
C8B O9B 1.210(2)
C8B N9B 1.395(2)
O10B Si1B 1.6858(12)
Si1B C12B 1.851(2)
Si1B C11B 1.853(2)
Si1B C13B 1.8883(18)
C11B H11D 0.97(3)
C11B H11E 0.97(3)
C11B H11F 0.96(3)
C12B H12D 0.94(3)
C12B H12E 0.94(3)
C12B H12F 0.98(3)
C13B C16B 1.529(3)
C13B C15B 1.532(3)
C13B C14B 1.535(3)
C14B H14D 1.03(3)
C14B H14E 0.97(3)
C14B H14F 1.04(3)
C15B H15D 1.04(3)
C15B H15E 0.99(3)
C15B H15F 0.99(3)
C16B H16D 1.01(3)
C16B H16E 0.96(3)
C16B H16F 0.99(3)
C21B O21B 1.206(2)
C21B O22B 1.3528(19)
O22B C23B 1.4463(19)
C23B H23D 0.98(2)
C23B H23E 1.00(2)
C23B H23F 0.98(2)
C41B C46B 1.391(2)
C41B C42B 1.393(2)
C42B C43B 1.394(3)
C42B H42B 0.917(17)
C43B C44B 1.375(3)
C43B H43B 0.96(2)
C44B C45B 1.381(3)
C44B H44B 0.96(2)
C45B C46B 1.391(2)
C45B H45B 0.97(2)
C46B H46B 0.97(2)
C61B C62B 1.386(3)
C61B C66B 1.387(3)
C62B C63B 1.393(3)
C62B H62B 0.98(2)
C63B C64B 1.367(4)
C63B H63B 1.02(3)
C64B C65B 1.367(5)
C64B H64B 0.98(3)
C65B C66B 1.398(4)
C65B H65B 0.93(3)
C66B H66B 0.93(3)

loop_
_geom_torsion_atom_site_label_1
_geom_torsion_atom_site_label_2
_geom_torsion_atom_site_label_3
_geom_torsion_atom_site_label_4
_geom_torsion
O10A C1A C2A C21A 11.3(3)
N9A C1A C2A C21A -170.37(14)
O10A C1A C2A C3A -170.77(15)
N9A C1A C2A C3A 7.5(2)
C1A C2A C3A C4A 4.8(2)
C21A C2A C3A C4A -177.25(14)
C2A C3A C4A N5A -42.59(18)
C2A C3A C4A C41A -164.87(14)
C41A C4A N5A N9A -169.81(12)
C3A C4A N5A N9A 69.48(14)
C41A C4A N5A C6A -57.80(18)
C3A C4A N5A C6A -178.51(13)
N9A N5A C6A C61A -86.36(15)
C4A N5A C6A C61A 159.14(13)
N9A N5A C6A C7A 34.73(15)
C4A N5A C6A C7A -79.77(16)
N5A C6A C7A C8A -28.61(17)
C61A C6A C7A C8A 90.27(16)
C6A C7A C8A O9A -168.68(17)
C6A C7A C8A N9A 11.00(18)
O9A C8A N9A C1A -17.0(3)
C7A C8A N9A C1A 163.35(15)
O9A C8A N9A N5A -168.68(16)
C7A C8A N9A N5A 11.63(17)
O10A C1A N9A C8A 49.4(2)
C2A C1A N9A C8A -129.17(17)
O10A C1A N9A N5A -159.71(13)
C2A C1A N9A N5A 21.7(2)
C4A N5A N9A C8A 92.54(14)
C6A N5A N9A C8A -29.66(16)
C4A N5A N9A C1A -62.25(16)
C6A N5A N9A C1A 175.55(13)
C2A C1A O10A Si1A -87.1(2)
N9A C1A O10A Si1A 94.53(16)
C1A O10A Si1A C11A 8.82(17)
C1A O10A Si1A C12A 131.22(15)
C1A O10A Si1A C13A -110.67(15)
O10A Si1A C13A C15A -52.45(16)
C11A Si1A C13A C15A -170.89(15)
C12A Si1A C13A C15A 62.67(17)
O10A Si1A C13A C16A 68.77(16)
C11A Si1A C13A C16A -49.67(18)
C12A Si1A C13A C16A -176.11(16)
O10A Si1A C13A C14A -172.37(16)
C11A Si1A C13A C14A 69.20(19)
C12A Si1A C13A C14A -57.25(19)
C1A C2A C21A O21A 5.3(3)
C3A C2A C21A O21A -172.63(18)
C1A C2A C21A O22A -176.83(15)
C3A C2A C21A O22A 5.2(2)
O21A C21A O22A C23A 0.5(2)
C2A C21A O22A C23A -177.43(14)
N5A C4A C41A C46A -37.1(2)
C3A C4A C41A C46A 80.16(19)
N5A C4A C41A C42A 144.69(14)
C3A C4A C41A C42A -98.00(17)
C46A C41A C42A C43A 0.1(2)
C4A C41A C42A C43A 178.36(15)
C41A C42A C43A C44A 1.5(3)
C42A C43A C44A C45A -1.8(3)
C43A C44A C45A C46A 0.5(3)
C44A C45A C46A C41A 1.2(3)
C42A C41A C46A C45A -1.5(3)
C4A C41A C46A C45A -179.63(16)
N5A C6A C61A C62A -7.7(2)
C7A C6A C61A C62A -123.58(18)
N5A C6A C61A C66A 172.08(17)
C7A C6A C61A C66A 56.2(2)
C66A C61A C62A C63A -0.9(3)
C6A C61A C62A C63A 178.81(19)
C61A C62A C63A C64A -0.4(4)
C62A C63A C64A C65A 1.6(4)
C63A C64A C65A C66A -1.5(4)
C64A C65A C66A C61A 0.2(4)
C62A C61A C66A C65A 1.0(3)
C6A C61A C66A C65A -178.7(2)
O10B C1B C2B C21B 10.8(3)
N9B C1B C2B C21B -170.37(14)
O10B C1B C2B C3B -171.67(15)
N9B C1B C2B C3B 7.2(2)
C1B C2B C3B C4B 5.1(2)
C21B C2B C3B C4B -177.29(14)
C2B C3B C4B N5B -42.58(18)
C2B C3B C4B C41B -164.11(14)
C41B C4B N5B N9B -170.55(12)
C3B C4B N5B N9B 69.23(14)
C41B C4B N5B C6B -57.97(18)
C3B C4B N5B C6B -178.19(13)
N9B N5B C6B C61B -87.18(15)
C4B N5B C6B C61B 157.86(14)
N9B N5B C6B C7B 33.89(15)
C4B N5B C6B C7B -81.06(16)
N5B C6B C7B C8B -28.38(17)
C61B C6B C7B C8B 90.72(16)
C6B C7B C8B O9B -167.96(17)
C6B C7B C8B N9B 11.53(17)
O9B C8B N9B C1B -16.7(3)
C7B C8B N9B C1B 163.80(15)
O9B C8B N9B N5B -170.06(15)
C7B C8B N9B N5B 10.43(17)
O10B C1B N9B C8B 48.2(2)
C2B C1B N9B C8B -130.80(17)
O10B C1B N9B N5B -159.16(12)
C2B C1B N9B N5B 21.8(2)
C6B N5B N9B C8B -28.36(16)
C4B N5B N9B C8B 94.32(14)
C6B N5B N9B C1B 175.28(13)
C4B N5B N9B C1B -62.03(16)
C2B C1B O10B Si1B -86.8(2)
N9B C1B O10B Si1B 94.34(15)
C1B O10B Si1B C12B 131.53(15)
C1B O10B Si1B C11B 9.08(16)
C1B O10B Si1B C13B -110.21(14)
O10B Si1B C13B C16B 67.22(16)
C12B Si1B C13B C16B -177.25(15)
C11B Si1B C13B C16B -51.07(17)
O10B Si1B C13B C15B -53.69(16)
C12B Si1B C13B C15B 61.84(17)
C11B Si1B C13B C15B -171.98(15)
O10B Si1B C13B C14B -173.32(16)
C12B Si1B C13B C14B -57.80(19)
C11B Si1B C13B C14B 68.38(19)
C1B C2B C21B O21B 5.3(3)
C3B C2B C21B O21B -172.28(18)
C1B C2B C21B O22B -177.45(16)
C3B C2B C21B O22B 4.9(2)
O21B C21B O22B C23B 0.0(3)
C2B C21B O22B C23B -177.37(14)
N5B C4B C41B C46B -37.1(2)
C3B C4B C41B C46B 79.82(19)
N5B C4B C41B C42B 145.46(14)
C3B C4B C41B C42B -97.64(17)
C46B C41B C42B C43B 0.4(2)
C4B C41B C42B C43B 177.90(15)
C41B C42B C43B C44B 1.0(3)
C42B C43B C44B C45B -1.2(3)
C43B C44B C45B C46B 0.1(3)
C44B C45B C46B C41B 1.3(3)
C42B C41B C46B C45B -1.5(2)
C4B C41B C46B C45B -178.94(16)
N5B C6B C61B C62B -7.7(2)
C7B C6B C61B C62B -123.84(18)
N5B C6B C61B C66B 172.70(18)
C7B C6B C61B C66B 56.6(2)
C66B C61B C62B C63B -1.7(3)
C6B C61B C62B C63B 178.68(19)
C61B C62B C63B C64B 0.5(4)
C62B C63B C64B C65B 0.9(4)
C63B C64B C65B C66B -1.2(5)
C62B C61B C66B C65B 1.5(4)
C6B C61B C66B C65B -178.9(2)
C64B C65B C66B C61B 0.0(5)
